data_4507686
loop_
_publ_author_name
'Bolla, Geetha'
'Sanphui, Palash'
'Nangia, Ashwini'

_publ_section_title
;
 Solubility Advantage of Tenoxicam Phenolic Cocrystals Compared to Salts
;
_journal_issue 5
_journal_name_full 'Crystal Growth &amp; Design'
_journal_page_first 1988
_journal_paper_doi 10.1021/cg4000457
_journal_volume 13
_journal_year 2013
_chemical_formula_moiety C13H11N3O4S2,C3H6O2
_chemical_formula_sum 'C16 H17 N3 O6 S2'
_chemical_formula_weight 411.45
_chemical_melting_point 373
_chemical_name_systematic
; 
 ? 
;
_space_group_IT_number 2
_symmetry_cell_setting triclinic
_symmetry_space_group_name_Hall '-P 1'
_symmetry_space_group_name_H-M 'P -1'
_atom_sites_solution_hydrogens geom
_atom_sites_solution_primary direct
_atom_sites_solution_secondary difmap
_audit_creation_method SHELXL-97
_cell_angle_alpha 71.707(17)
_cell_angle_beta 73.048(15)
_cell_angle_gamma 86.877(14)
_cell_formula_units_Z 2
_cell_length_a 8.7424(13)
_cell_length_b 10.352(2)
_cell_length_c 11.639(2)
_cell_measurement_reflns_used 1291
_cell_measurement_temperature 298(2)
_cell_measurement_theta_max 26.3151
_cell_measurement_theta_min 3.0198
_cell_volume 955.9(3)
_computing_structure_refinement 'SHELXL-97 (Sheldrick, 1997)'
_computing_structure_solution 'SHELXS-97 (Sheldrick, 1990)'
_diffrn_ambient_temperature 298(2)
_diffrn_measured_fraction_theta_full 0.998
_diffrn_measured_fraction_theta_max 0.998
_diffrn_measurement_device_type 'Xcalibur, Eos, Gemini'
_diffrn_measurement_method '\w scans'
_diffrn_radiation_monochromator graphite
_diffrn_radiation_source 'fine-focus sealed tube'
_diffrn_radiation_type MoK\a
_diffrn_radiation_wavelength 0.71073
_diffrn_reflns_av_R_equivalents 0.0573
_diffrn_reflns_av_sigmaI/netI 0.1420
_diffrn_reflns_limit_h_max 10
_diffrn_reflns_limit_h_min -10
_diffrn_reflns_limit_k_max 12
_diffrn_reflns_limit_k_min -10
_diffrn_reflns_limit_l_max 13
_diffrn_reflns_limit_l_min -10
_diffrn_reflns_number 6062
_diffrn_reflns_theta_full 24.71
_diffrn_reflns_theta_max 24.71
_diffrn_reflns_theta_min 3.03
_exptl_absorpt_coefficient_mu 0.316
_exptl_absorpt_correction_T_max 1.00
_exptl_absorpt_correction_T_min 0.95366
_exptl_absorpt_correction_type multi-scan
_exptl_absorpt_process_details sadabs
_exptl_crystal_colour yellow
_exptl_crystal_density_diffrn 1.430
_exptl_crystal_density_method 'not measured'
_exptl_crystal_description plate
_exptl_crystal_F_000 428
_exptl_crystal_size_max 1.0
_exptl_crystal_size_mid 0.8
_exptl_crystal_size_min 0.6
_refine_diff_density_max 0.230
_refine_diff_density_min -0.282
_refine_diff_density_rms 0.055
_refine_ls_extinction_method none
_refine_ls_goodness_of_fit_ref 0.869
_refine_ls_hydrogen_treatment mixed
_refine_ls_matrix_type full
_refine_ls_number_parameters 258
_refine_ls_number_reflns 3261
_refine_ls_number_restraints 1
_refine_ls_restrained_S_all 0.868
_refine_ls_R_factor_all 0.1499
_refine_ls_R_factor_gt 0.0580
_refine_ls_shift/su_max 0.000
_refine_ls_shift/su_mean 0.000
_refine_ls_structure_factor_coef Fsqd
_refine_ls_weighting_details 'calc w=1/[\s^2^(Fo^2^)+(0.0382P)^2^+0.0000P] where P=(Fo^2^+2Fc^2^)/3'
_refine_ls_weighting_scheme calc
_refine_ls_wR_factor_gt 0.0936
_refine_ls_wR_factor_ref 0.1128
_reflns_number_gt 1516
_reflns_number_total 3261
_reflns_threshold_expression >2sigma(I)
_cod_data_source_file cg4000457_si_010.cif
_cod_data_source_block TNX-PA
_cod_original_sg_symbol_H-M p-1
_cod_database_code 4507686

loop_
_symmetry_equiv_pos_as_xyz
'x, y, z'
'-x, -y, -z'

loop_
_atom_site_label
_atom_site_type_symbol
_atom_site_fract_x
_atom_site_fract_y
_atom_site_fract_z
_atom_site_U_iso_or_equiv
_atom_site_adp_type
_atom_site_occupancy
_atom_site_symmetry_multiplicity
_atom_site_calc_flag
_atom_site_refinement_flags
S1 S 0.35306(12) 0.44514(12) 0.68396(10) 0.0487(3) Uani 1 1 d .
S2 S 0.69479(13) 0.52934(12) 0.84282(12) 0.0657(4) Uani 1 1 d .
O1 O 0.1173(3) 0.1076(3) 0.9741(2) 0.0588(8) Uani 1 1 d .
O2 O 0.5517(3) 0.2403(3) 0.9876(3) 0.0571(8) Uani 1 1 d .
N1 N 0.1080(4) -0.1103(4) 1.1660(3) 0.0496(9) Uani 1 1 d .
N2 N 0.3108(4) 0.0612(4) 1.0755(3) 0.0513(10) Uani 1 1 d .
N3 N 0.2443(3) 0.3609(3) 0.8256(3) 0.0411(8) Uani 1 1 d .
O4 O 0.2572(3) 0.5475(3) 0.6280(2) 0.0624(9) Uani 1 1 d .
C7 C 0.3289(4) 0.2701(4) 0.9078(3) 0.0383(10) Uani 1 1 d .
O5 O 0.2502(4) 0.7551(4) 0.8827(4) 0.0840(11) Uani 1 1 d D
C9 C 0.5436(4) 0.4449(4) 0.8255(4) 0.0437(10) Uani 1 1 d .
C3 C 0.2345(5) -0.2402(4) 1.3548(4) 0.0577(12) Uani 1 1 d .
H3 H 0.2786 -0.2848 1.4197 0.069 Uiso 1 1 calc R
C4 C 0.3096(5) -0.1252(4) 1.2644(4) 0.0516(12) Uani 1 1 d .
H4 H 0.4046 -0.0925 1.2678 0.062 Uiso 1 1 calc R
C5 C 0.2448(5) -0.0557(4) 1.1660(4) 0.0447(11) Uani 1 1 d .
C8 C 0.4753(4) 0.3126(4) 0.9128(4) 0.0440(11) Uani 1 1 d .
C6 C 0.2454(5) 0.1440(4) 0.9832(4) 0.0451(11) Uani 1 1 d .
C11 C 0.5913(5) 0.6427(4) 0.6518(4) 0.0630(13) Uani 1 1 d .
H11 H 0.5779 0.7039 0.5779 0.076 Uiso 1 1 calc R
C2 C 0.0941(5) -0.2916(4) 1.3519(4) 0.0678(13) Uani 1 1 d .
H2 H 0.0426 -0.3700 1.4139 0.081 Uiso 1 1 calc R
C10 C 0.5029(4) 0.5195(4) 0.7189(4) 0.0462(11) Uani 1 1 d .
C1 C 0.0328(5) -0.2240(4) 1.2550(4) 0.0624(13) Uani 1 1 d .
H1 H -0.0615 -0.2568 1.2505 0.075 Uiso 1 1 calc R
C14 C 0.2830(7) 0.8623(6) 0.7801(5) 0.0751(15) Uani 1 1 d .
C12 C 0.6987(5) 0.6604(5) 0.7093(4) 0.0760(15) Uani 1 1 d .
H12 H 0.7679 0.7365 0.6790 0.091 Uiso 1 1 calc R
O6 O 0.3886(5) 0.9416(4) 0.7555(4) 0.1353(17) Uani 1 1 d .
C15 C 0.1753(7) 0.8659(6) 0.6998(5) 0.106(2) Uani 1 1 d .
H15A H 0.1830 0.7816 0.6790 0.127 Uiso 1 1 calc R
H15B H 0.0654 0.8720 0.7477 0.127 Uiso 1 1 calc R
C16 C 0.2163(8) 0.9827(6) 0.5805(6) 0.149(3) Uani 1 1 d .
H16A H 0.2150 1.0662 0.6003 0.224 Uiso 1 1 calc R
H16B H 0.1392 0.9850 0.5357 0.224 Uiso 1 1 calc R
H16C H 0.3210 0.9723 0.5287 0.224 Uiso 1 1 calc R
C13 C 0.1180(4) 0.4343(4) 0.8912(4) 0.0537(12) Uani 1 1 d .
H13A H 0.0467 0.3703 0.9632 0.081 Uiso 1 1 calc R
H13B H 0.0592 0.4844 0.8346 0.081 Uiso 1 1 calc R
H13C H 0.1656 0.4962 0.9188 0.081 Uiso 1 1 calc R
H2A H 0.405(4) 0.102(4) 1.067(4) 0.069(14) Uiso 1 1 d .
H5A H 0.323(7) 0.760(8) 0.924(6) 0.24(4) Uiso 1 1 d D
H1A H 0.067(4) -0.057(4) 1.096(4) 0.073(13) Uiso 1 1 d .
O3 O 0.4232(3) 0.3485(3) 0.6212(3) 0.0580(8) Uani 1 1 d .

loop_
_atom_site_aniso_label
_atom_site_aniso_U_11
_atom_site_aniso_U_22
_atom_site_aniso_U_33
_atom_site_aniso_U_23
_atom_site_aniso_U_13
_atom_site_aniso_U_12
S1 0.0469(7) 0.0556(8) 0.0389(7) -0.0014(6) -0.0182(6) -0.0071(6)
S2 0.0646(8) 0.0777(9) 0.0592(9) -0.0173(7) -0.0254(7) -0.0177(7)
O1 0.0563(17) 0.0560(19) 0.058(2) 0.0091(16) -0.0333(16) -0.0136(15)
O2 0.0543(17) 0.063(2) 0.056(2) -0.0040(16) -0.0348(17) 0.0035(16)
N1 0.058(2) 0.045(2) 0.045(2) 0.001(2) -0.029(2) -0.002(2)
N2 0.052(2) 0.046(2) 0.053(3) 0.000(2) -0.027(2) -0.006(2)
N3 0.0348(18) 0.047(2) 0.035(2) -0.0014(17) -0.0115(17) 0.0013(17)
O4 0.0592(17) 0.064(2) 0.052(2) 0.0112(16) -0.0281(17) -0.0073(16)
C7 0.043(2) 0.039(3) 0.026(2) -0.001(2) -0.009(2) 0.002(2)
O5 0.088(2) 0.077(3) 0.091(3) -0.007(2) -0.049(2) -0.016(2)
C9 0.043(2) 0.049(3) 0.039(3) -0.012(2) -0.013(2) -0.001(2)
C3 0.072(3) 0.054(3) 0.044(3) -0.002(3) -0.026(3) 0.008(3)
C4 0.058(3) 0.052(3) 0.049(3) -0.009(2) -0.029(3) 0.005(2)
C5 0.048(3) 0.044(3) 0.044(3) -0.012(2) -0.020(2) 0.005(2)
C8 0.047(3) 0.049(3) 0.042(3) -0.015(2) -0.021(2) 0.007(2)
C6 0.052(3) 0.046(3) 0.041(3) -0.009(2) -0.027(2) 0.012(2)
C11 0.070(3) 0.062(3) 0.048(3) 0.001(3) -0.018(3) -0.020(3)
C2 0.082(3) 0.055(3) 0.055(3) 0.005(3) -0.026(3) -0.007(3)
C10 0.041(2) 0.052(3) 0.042(3) -0.009(2) -0.011(2) -0.007(2)
C1 0.072(3) 0.048(3) 0.063(3) -0.001(3) -0.029(3) -0.016(3)
C14 0.095(4) 0.056(4) 0.077(4) -0.013(3) -0.038(4) 0.005(3)
C12 0.081(3) 0.080(4) 0.063(4) -0.011(3) -0.021(3) -0.035(3)
O6 0.164(4) 0.098(3) 0.139(4) 0.015(3) -0.082(3) -0.058(3)
C15 0.135(5) 0.105(5) 0.103(5) -0.032(4) -0.077(5) 0.037(4)
C16 0.218(7) 0.127(6) 0.114(6) -0.021(5) -0.090(6) 0.037(6)
C13 0.046(2) 0.058(3) 0.049(3) -0.010(2) -0.010(2) 0.005(2)
O3 0.0635(18) 0.071(2) 0.0474(19) -0.0270(17) -0.0177(16) -0.0003(16)

loop_
_atom_type_symbol
_atom_type_description
_atom_type_scat_dispersion_real
_atom_type_scat_dispersion_imag
_atom_type_scat_source
C C 0.0033 0.0016 'International Tables Vol C Tables 4.2.6.8 and 6.1.1.4'
H H 0.0000 0.0000 'International Tables Vol C Tables 4.2.6.8 and 6.1.1.4'
N N 0.0061 0.0033 'International Tables Vol C Tables 4.2.6.8 and 6.1.1.4'
O O 0.0106 0.0060 'International Tables Vol C Tables 4.2.6.8 and 6.1.1.4'
S S 0.1246 0.1234 'International Tables Vol C Tables 4.2.6.8 and 6.1.1.4'

loop_
_geom_angle_atom_site_label_1
_geom_angle_atom_site_label_2
_geom_angle_atom_site_label_3
_geom_angle
O4 S1 O3 119.18(17)
O4 S1 N3 107.80(16)
O3 S1 N3 107.80(17)
O4 S1 C10 110.44(17)
O3 S1 C10 109.06(17)
N3 S1 C10 100.97(17)
C12 S2 C9 91.5(2)
C1 N1 C5 123.5(3)
C1 N1 H1A 123(2)
C5 N1 H1A 113(2)
C5 N2 C6 126.9(4)
C5 N2 H2A 126(2)
C6 N2 H2A 108(2)
C7 N3 C13 113.5(3)
C7 N3 S1 116.2(2)
C13 N3 S1 117.4(3)
C8 C7 C6 125.5(3)
C8 C7 N3 120.3(3)
C6 C7 N3 114.1(3)
C14 O5 H5A 106(5)
C10 C9 C8 127.3(3)
C10 C9 S2 109.8(3)
C8 C9 S2 122.9(3)
C4 C3 C2 121.1(4)
C4 C3 H3 119.4
C2 C3 H3 119.4
C3 C4 C5 120.5(4)
C3 C4 H4 119.8
C5 C4 H4 119.8
N1 C5 N2 120.2(3)
N1 C5 C4 116.4(4)
N2 C5 C4 123.4(4)
O2 C8 C7 123.3(4)
O2 C8 C9 119.5(3)
C7 C8 C9 117.2(3)
O1 C6 N2 119.7(4)
O1 C6 C7 124.0(3)
N2 C6 C7 116.3(3)
C12 C11 C10 110.7(4)
C12 C11 H11 124.6
C10 C11 H11 124.6
C1 C2 C3 118.0(4)
C1 C2 H2 121.0
C3 C2 H2 121.0
C9 C10 C11 114.6(3)
C9 C10 S1 115.9(3)
C11 C10 S1 129.5(3)
N1 C1 C2 120.5(4)
N1 C1 H1 119.8
C2 C1 H1 119.8
O6 C14 O5 122.4(5)
O6 C14 C15 125.6(5)
O5 C14 C15 112.0(5)
C11 C12 S2 113.4(3)
C11 C12 H12 123.3
S2 C12 H12 123.3
C16 C15 C14 112.5(5)
C16 C15 H15A 109.1
C14 C15 H15A 109.1
C16 C15 H15B 109.1
C14 C15 H15B 109.1
H15A C15 H15B 107.8
C15 C16 H16A 109.5
C15 C16 H16B 109.5
H16A C16 H16B 109.5
C15 C16 H16C 109.5
H16A C16 H16C 109.5
H16B C16 H16C 109.5
N3 C13 H13A 109.5
N3 C13 H13B 109.5
H13A C13 H13B 109.5
N3 C13 H13C 109.5
H13A C13 H13C 109.5
H13B C13 H13C 109.5

loop_
_geom_bond_atom_site_label_1
_geom_bond_atom_site_label_2
_geom_bond_distance
S1 O4 1.427(2)
S1 O3 1.428(3)
S1 N3 1.629(3)
S1 C10 1.758(4)
S2 C12 1.705(5)
S2 C9 1.715(4)
O1 C6 1.244(4)
O2 C8 1.280(4)
N1 C1 1.346(5)
N1 C5 1.350(4)
N1 H1A 0.98(3)
N2 C5 1.352(5)
N2 C6 1.394(4)
N2 H2A 0.91(4)
N3 C7 1.456(4)
N3 C13 1.471(4)
C7 C8 1.398(5)
C7 C6 1.421(5)
O5 C14 1.319(6)
O5 H5A 0.92(2)
C9 C10 1.374(5)
C9 C8 1.459(5)
C3 C4 1.361(5)
C3 C2 1.378(5)
C3 H3 0.9300
C4 C5 1.402(5)
C4 H4 0.9300
C11 C12 1.350(5)
C11 C10 1.402(5)
C11 H11 0.9300
C2 C1 1.365(5)
C2 H2 0.9300
C1 H1 0.9300
C14 O6 1.179(5)
C14 C15 1.500(6)
C12 H12 0.9300
C15 C16 1.490(7)
C15 H15A 0.9700
C15 H15B 0.9700
C16 H16A 0.9600
C16 H16B 0.9600
C16 H16C 0.9600
C13 H13A 0.9600
C13 H13B 0.9600
C13 H13C 0.9600
